data_7009504
loop_
_publ_author_name
'Burrows, Andrew D.'
'Mahon, Mary F.'
'Palmer, Mark T.'

_publ_section_title
;
 Ether functionalised aminophosphines: synthesis and co-ordination
 chemistry of palladium(II) and platinum(II) complexes&#x200A;&#x2020;
;
_journal_issue 10
_journal_name_full 'Journal of the Chemical Society, Dalton Transactions'
_journal_page_first 1669
_journal_paper_doi 10.1039/b001436m
_journal_year 2000
_chemical_formula_sum 'C30 H36 Br N3 O4 P2 Pt'
_chemical_formula_weight 839.56
_chemical_name_systematic
;

  ?

;
_space_group_IT_number 14
_symmetry_cell_setting monoclinic
_symmetry_space_group_name_Hall '-P 2yn'
_symmetry_space_group_name_H-M 'P 1 21/n 1'
_atom_sites_solution_hydrogens geom
_atom_sites_solution_primary direct
_atom_sites_solution_secondary difmap
_audit_creation_method SHELXL
_cell_angle_alpha 90.00
_cell_angle_beta 105.09(2)
_cell_angle_gamma 90.00
_cell_formula_units_Z 4
_cell_length_a 9.576(2)
_cell_length_b 24.119(5)
_cell_length_c 14.306(2)
_cell_measurement_temperature 293(2)
_cell_volume 3190.2(11)
_computing_structure_refinement 'SHELXL-93 (Sheldrick, 1993)'
_computing_structure_solution 'SHELXS-86 (Sheldrick, 1990)'
_diffrn_ambient_temperature 293(2)
_diffrn_radiation_monochromator graphite
_diffrn_radiation_source 'fine-focus sealed tube'
_diffrn_radiation_type MoK\a
_diffrn_radiation_wavelength 0.71069
_diffrn_reflns_av_R_equivalents 0.0000
_diffrn_reflns_av_sigmaI/netI 0.0292
_diffrn_reflns_limit_h_max 10
_diffrn_reflns_limit_h_min -11
_diffrn_reflns_limit_k_max 28
_diffrn_reflns_limit_k_min 0
_diffrn_reflns_limit_l_max 16
_diffrn_reflns_limit_l_min 0
_diffrn_reflns_number 5596
_diffrn_reflns_theta_max 24.97
_diffrn_reflns_theta_min 2.36
_exptl_absorpt_coefficient_mu 5.790
_exptl_crystal_density_diffrn 1.748
_exptl_crystal_F_000 1648
_exptl_crystal_size_max 0.2
_exptl_crystal_size_mid 0.2
_exptl_crystal_size_min 0.2
_refine_diff_density_max 2.234
_refine_diff_density_min -1.754
_refine_diff_density_rms 0.115
_refine_ls_extinction_coef 0.0009(2)
_refine_ls_extinction_expression Fc^*^=kFc[1+0.001xFc^2^\l^3^/sin(2\q)]^-1/4^
_refine_ls_extinction_method SHELXL
_refine_ls_goodness_of_fit_all 1.091
_refine_ls_goodness_of_fit_obs 1.181
_refine_ls_matrix_type full
_refine_ls_number_parameters 381
_refine_ls_number_reflns 5587
_refine_ls_number_restraints 4
_refine_ls_restrained_S_all 1.129
_refine_ls_restrained_S_obs 1.184
_refine_ls_R_factor_all 0.0454
_refine_ls_R_factor_obs 0.0325
_refine_ls_shift/esd_max -0.001
_refine_ls_shift/esd_mean 0.000
_refine_ls_structure_factor_coef Fsqd
_refine_ls_weighting_details 'w=1/[\s^2^(Fo^2^)+(0.0569P)^2^+3.1962P] where P=(Fo^2^+2Fc^2^)/3'
_refine_ls_weighting_scheme calc
_refine_ls_wR_factor_all 0.0949
_refine_ls_wR_factor_obs 0.0887
_reflns_number_observed 4518
_reflns_number_total 5596
_reflns_observed_criterion >2sigma(I)
_cod_data_source_file b001436m.txt
_cod_data_source_block Complex14
_cod_depositor_comments
;
The following automatic conversions were performed:
'_symmetry_cell_setting' value 'Monoclinic' changed to 'monoclinic'
according to '/home/saulius/struct/CIF-dictionaries/cif_core.dic'
dictionary named 'cif_core.dic' version 2.4.1 from 2010-06-29.

Automatic conversion script
Id: cif_fix_enum 1527 2010-12-29 10:47:43Z saulius 

The following automatic conversions were performed:

'_refine_ls_weighting_scheme' value 'calc
w=1/[\s^2^(Fo^2^)+(0.0569P)^2^+3.1962P] where P=(Fo^2^+2Fc^2^)/3' was
changed to 'calc'. New tag '_refine_ls_weighting_details' was
created. The value of the new tag was set to
'w=1/[\s^2^(Fo^2^)+(0.0569P)^2^+3.1962P] where P=(Fo^2^+2Fc^2^)/3'.

Automatic conversion script
Id: cif_fix_values 3143 2015-03-26 13:38:13Z robertas 
;
_cod_original_cell_volume 3190.2(10)
_cod_original_sg_symbol_H-M P21/n
_cod_database_code 7009504

loop_
_symmetry_equiv_pos_as_xyz
'x, y, z'
'-x+1/2, y+1/2, -z+1/2'
'-x, -y, -z'
'x-1/2, -y-1/2, z-1/2'

loop_
_atom_site_aniso_label
_atom_site_aniso_U_11
_atom_site_aniso_U_22
_atom_site_aniso_U_33
_atom_site_aniso_U_23
_atom_site_aniso_U_13
_atom_site_aniso_U_12
Pt1 0.03110(14) 0.03001(14) 0.03095(14) 0.00156(9) 0.00812(9) 0.00058(9)
Br1 0.0446(4) 0.0667(5) 0.0534(4) 0.0078(3) 0.0154(3) 0.0103(3)
P1 0.0328(7) 0.0307(7) 0.0354(8) 0.0029(6) 0.0064(6) 0.0010(6)
P2 0.0356(8) 0.0317(8) 0.0361(8) 0.0044(6) 0.0113(6) 0.0021(6)
N1 0.038(3) 0.035(3) 0.047(3) 0.005(2) 0.005(2) 0.000(2)
N2 0.042(3) 0.058(3) 0.041(3) 0.015(3) 0.013(2) 0.008(3)
N3 0.035(3) 0.103(5) 0.020(3) 0.006(3) 0.000(2) 0.053(3)
O1 0.086(4) 0.142(6) 0.064(4) 0.022(4) 0.037(3) 0.021(4)
O2 0.069(4) 0.172(8) 0.074(4) 0.068(5) 0.029(3) 0.027(5)
O3 0.071(3) 0.075(4) 0.066(3) -0.017(3) 0.020(3) -0.027(3)
O4 0.055(3) 0.109(5) 0.056(3) -0.006(3) 0.010(2) 0.018(3)
C1 0.045(3) 0.028(3) 0.040(3) 0.002(2) 0.008(3) 0.009(3)
C2 0.043(4) 0.055(4) 0.075(5) -0.012(4) 0.024(3) -0.004(3)
C3 0.058(4) 0.057(5) 0.109(6) -0.022(5) 0.040(4) 0.005(4)
C4 0.081(6) 0.055(5) 0.078(5) -0.027(4) 0.029(5) -0.001(4)
C5 0.058(4) 0.048(4) 0.060(4) -0.013(3) 0.010(4) -0.011(3)
C6 0.039(3) 0.055(4) 0.046(4) -0.007(3) 0.005(3) 0.002(3)
C7 0.032(3) 0.038(3) 0.043(3) 0.009(3) 0.007(3) 0.003(3)
C8 0.052(4) 0.046(4) 0.043(4) 0.007(3) 0.008(3) 0.006(3)
C9 0.054(4) 0.074(5) 0.042(4) 0.007(4) 0.009(3) 0.012(4)
C10 0.039(4) 0.082(6) 0.059(5) 0.035(4) 0.004(3) 0.009(4)
C11 0.045(4) 0.050(4) 0.078(5) 0.023(4) 0.009(4) -0.001(3)
C12 0.042(3) 0.039(3) 0.054(4) 0.009(3) 0.006(3) 0.001(3)
C13 0.036(3) 0.052(4) 0.054(4) -0.003(3) 0.007(3) -0.006(3)
C14 0.043(4) 0.059(4) 0.056(4) -0.002(3) 0.007(3) -0.015(3)
C15 0.099(7) 0.086(7) 0.090(6) -0.031(5) 0.018(6) -0.040(6)
C16 0.044(3) 0.039(3) 0.034(3) 0.002(3) 0.010(3) 0.004(3)
C17 0.044(3) 0.037(3) 0.047(3) -0.001(3) 0.012(3) -0.004(3)
C18 0.066(5) 0.052(4) 0.058(4) -0.012(3) 0.017(4) -0.001(4)
C19 0.071(5) 0.066(5) 0.068(5) -0.014(4) 0.033(4) 0.014(4)
C20 0.048(4) 0.067(5) 0.069(5) -0.011(4) 0.023(4) 0.002(4)
C21 0.039(3) 0.044(4) 0.049(3) -0.004(3) 0.013(3) -0.001(3)
C22 0.044(3) 0.033(3) 0.052(4) -0.001(3) 0.020(3) 0.006(3)
C23 0.072(5) 0.033(3) 0.058(4) -0.007(3) 0.017(4) -0.005(3)
C24 0.107(7) 0.041(4) 0.078(5) -0.023(4) 0.029(5) -0.011(4)
C25 0.076(6) 0.044(5) 0.122(8) -0.023(5) 0.030(6) -0.009(4)
C26 0.079(6) 0.040(4) 0.114(7) 0.002(5) 0.042(5) -0.012(4)
C27 0.066(5) 0.044(4) 0.079(5) 0.002(4) 0.035(4) -0.003(3)
C28 0.059(4) 0.056(4) 0.045(4) 0.019(3) 0.017(3) 0.015(3)
C29 0.061(5) 0.095(6) 0.043(4) 0.014(4) 0.018(3) 0.026(4)
C30 0.078(6) 0.092(7) 0.066(5) -0.009(5) -0.001(5) 0.009(5)

loop_
_atom_site_label
_atom_site_type_symbol
_atom_site_fract_x
_atom_site_fract_y
_atom_site_fract_z
_atom_site_U_iso_or_equiv
_atom_site_thermal_displace_type
_atom_site_occupancy
_atom_site_calc_flag
_atom_site_refinement_flags
_atom_site_disorder_group
Pt1 Pt 0.20889(2) 0.129670(9) 0.216519(14) 0.03068(11) Uani 1 d . .
Br1 Br 0.45094(7) 0.08451(3) 0.25843(5) 0.0544(2) Uani 1 d . .
P1 P -0.0065(2) 0.17298(6) 0.16619(10) 0.0334(3) Uani 1 d . .
P2 P 0.1421(2) 0.08083(6) 0.33335(10) 0.0341(3) Uani 1 d . .
N1 N -0.1413(5) 0.1283(2) 0.1520(4) 0.0412(12) Uani 1 d D .
H1A H -0.0948(63) 0.0923(16) 0.1592(45) 0.048(18) Uiso 1 d D .
N2 N 0.2868(6) 0.0649(2) 0.4220(4) 0.0464(13) Uani 1 d D .
H2A H 0.3664(58) 0.0508(30) 0.3984(50) 0.074(23) Uiso 1 d D .
N3 N 0.2894(6) 0.1692(3) 0.1064(3) 0.054(2) Uani 1 d D .
O1 O 0.2751(7) 0.1409(3) 0.0335(4) 0.094(2) Uani 1 d D .
O2 O 0.3430(6) 0.2152(3) 0.1261(5) 0.103(3) Uani 1 d D .
O3 O -0.2943(6) 0.0724(2) -0.0215(4) 0.0699(15) Uani 1 d . .
O4 O 0.5309(6) 0.0618(3) 0.5792(4) 0.074(2) Uani 1 d . .
C1 C -0.0315(6) 0.2278(2) 0.2460(4) 0.0382(13) Uani 1 d . .
C2 C -0.1620(7) 0.2354(3) 0.2701(5) 0.056(2) Uani 1 d . .
H2 H -0.2387(7) 0.2111(3) 0.2472(5) 0.067 Uiso 1 calc R .
C3 C -0.1760(8) 0.2801(3) 0.3290(7) 0.071(2) Uani 1 d . .
H3 H -0.2625(8) 0.2852(3) 0.3460(7) 0.085 Uiso 1 calc R .
C4 C -0.0646(9) 0.3162(3) 0.3621(6) 0.070(2) Uani 1 d . .
H4 H -0.0764(9) 0.3463(3) 0.4000(6) 0.084 Uiso 1 calc R .
C5 C 0.0648(8) 0.3081(3) 0.3397(5) 0.057(2) Uani 1 d . .
H5 H 0.1414(8) 0.3324(3) 0.3632(5) 0.068 Uiso 1 calc R .
C6 C 0.0810(7) 0.2639(3) 0.2821(5) 0.048(2) Uani 1 d . .
H6 H 0.1691(7) 0.2584(3) 0.2676(5) 0.057 Uiso 1 calc R .
C7 C -0.0301(6) 0.2071(2) 0.0501(4) 0.0382(13) Uani 1 d . .
C8 C -0.0456(7) 0.1754(3) -0.0321(4) 0.048(2) Uani 1 d . .
H8 H -0.0515(7) 0.1370(3) -0.0281(4) 0.057 Uiso 1 calc R .
C9 C -0.0525(7) 0.2000(3) -0.1206(5) 0.057(2) Uani 1 d . .
H9 H -0.0629(7) 0.1782(3) -0.1756(5) 0.069 Uiso 1 calc R .
C10 C -0.0441(7) 0.2568(4) -0.1272(6) 0.062(2) Uani 1 d . .
H10 H -0.0465(7) 0.2733(4) -0.1864(6) 0.074 Uiso 1 calc R .
C11 C -0.0320(7) 0.2891(3) -0.0463(6) 0.059(2) Uani 1 d . .
H11 H -0.0295(7) 0.3275(3) -0.0516(6) 0.071 Uiso 1 calc R .
C12 C -0.0237(7) 0.2654(3) 0.0417(5) 0.0465(15) Uani 1 d . .
H12 H -0.0138(7) 0.2876(3) 0.0962(5) 0.056 Uiso 1 calc R .
C13 C -0.2941(7) 0.1369(3) 0.1007(5) 0.048(2) Uani 1 d . .
H13A H -0.3011(7) 0.1658(3) 0.0524(5) 0.058 Uiso 1 calc R .
H13B H -0.3469(7) 0.1491(3) 0.1463(5) 0.058 Uiso 1 calc R .
C14 C -0.3599(7) 0.0853(3) 0.0528(5) 0.054(2) Uani 1 d . .
H14A H -0.3452(7) 0.0553(3) 0.0995(5) 0.064 Uiso 1 calc R .
H14B H -0.4631(7) 0.0904(3) 0.0262(5) 0.064 Uiso 1 calc R .
C15 C -0.3510(11) 0.0244(4) -0.0724(7) 0.093(3) Uani 1 d . .
H15A H -0.2917(46) 0.0138(18) -0.1141(40) 0.139 Uiso 1 calc R .
H15B H -0.4476(30) 0.0316(9) -0.1106(41) 0.139 Uiso 1 calc R .
H15C H -0.3525(74) -0.0050(9) -0.0274(7) 0.139 Uiso 1 calc R .
C16 C 0.0277(7) 0.1147(2) 0.3993(4) 0.0389(13) Uani 1 d . .
C17 C 0.0872(7) 0.1579(3) 0.4606(4) 0.0428(14) Uani 1 d . .
H17 H 0.1831(7) 0.1678(3) 0.4669(4) 0.051 Uiso 1 calc R .
C18 C 0.0083(8) 0.1864(3) 0.5122(5) 0.058(2) Uani 1 d . .
H18 H 0.0494(8) 0.2158(3) 0.5521(5) 0.070 Uiso 1 calc R .
C19 C -0.1332(8) 0.1709(3) 0.5041(6) 0.065(2) Uani 1 d . .
H19 H -0.1871(8) 0.1895(3) 0.5397(6) 0.078 Uiso 1 calc R .
C20 C -0.1953(8) 0.1279(3) 0.4437(6) 0.060(2) Uani 1 d . .
H20 H -0.2907(8) 0.1178(3) 0.4387(6) 0.072 Uiso 1 calc R .
C21 C -0.1170(6) 0.1002(3) 0.3911(4) 0.0438(14) Uani 1 d . .
H21 H -0.1597(6) 0.0716(3) 0.3497(4) 0.053 Uiso 1 calc R .
C22 C 0.0454(6) 0.0184(2) 0.2813(5) 0.0418(14) Uani 1 d . .
C23 C 0.0259(8) 0.0074(3) 0.1823(5) 0.054(2) Uani 1 d . .
H23 H 0.0644(8) 0.0318(3) 0.1453(5) 0.065 Uiso 1 calc R .
C24 C -0.0489(10) -0.0387(3) 0.1385(6) 0.074(2) Uani 1 d . .
H24 H -0.0635(10) -0.0445(3) 0.0724(6) 0.089 Uiso 1 calc R .
C25 C -0.1011(9) -0.0756(3) 0.1931(8) 0.080(3) Uani 1 d . .
H25 H -0.1529(9) -0.1065(3) 0.1642(8) 0.096 Uiso 1 calc R .
C26 C -0.0769(9) -0.0671(3) 0.2909(7) 0.075(2) Uani 1 d . .
H26 H -0.1096(9) -0.0933(3) 0.3280(7) 0.089 Uiso 1 calc R .
C27 C -0.0048(8) -0.0203(3) 0.3359(6) 0.060(2) Uani 1 d . .
H27 H 0.0096(8) -0.0152(3) 0.4021(6) 0.072 Uiso 1 calc R .
C28 C 0.2878(8) 0.0375(3) 0.5143(5) 0.053(2) Uani 1 d . .
H28A H 0.3116(8) -0.0014(3) 0.5107(5) 0.064 Uiso 1 calc R .
H28B H 0.1921(8) 0.0398(3) 0.5251(5) 0.064 Uiso 1 calc R .
C29 C 0.3941(8) 0.0636(4) 0.5967(5) 0.066(2) Uani 1 d . .
H29A H 0.3668(8) 0.1018(4) 0.6040(5) 0.079 Uiso 1 calc R .
H29B H 0.3957(8) 0.0440(4) 0.6561(5) 0.079 Uiso 1 calc R .
C30 C 0.6425(9) 0.0847(4) 0.6546(6) 0.082(3) Uani 1 d . .
H30A H 0.7329(16) 0.0821(26) 0.6376(23) 0.124 Uiso 1 calc R .
H30B H 0.6490(50) 0.0645(18) 0.7134(13) 0.124 Uiso 1 calc R .
H30C H 0.6213(38) 0.1229(9) 0.6639(34) 0.124 Uiso 1 calc R .

loop_
_atom_type_symbol
_atom_type_description
_atom_type_scat_dispersion_real
_atom_type_scat_dispersion_imag
_atom_type_scat_source
C C 0.0033 0.0016 'International Tables Vol C Tables 4.2.6.8 and 6.1.1.4'
H H 0.0000 0.0000 'International Tables Vol C Tables 4.2.6.8 and 6.1.1.4'
O O 0.0106 0.0060 'International Tables Vol C Tables 4.2.6.8 and 6.1.1.4'
N N 0.0061 0.0033 'International Tables Vol C Tables 4.2.6.8 and 6.1.1.4'
P P 0.1023 0.0942 'International Tables Vol C Tables 4.2.6.8 and 6.1.1.4'
Br Br -0.2901 2.4595 'International Tables Vol C Tables 4.2.6.8 and 6.1.1.4'
Pt Pt -1.7033 8.3905 'International Tables Vol C Tables 4.2.6.8 and 6.1.1.4'

loop_
_geom_angle_atom_site_label_1
_geom_angle_atom_site_label_2
_geom_angle_atom_site_label_3
_geom_angle
_geom_angle_site_symmetry_1
_geom_angle_site_symmetry_3
_geom_angle_publ_flag
N3 Pt1 P1 91.91(12) . . ?
N3 Pt1 P2 173.86(13) . . ?
P1 Pt1 P2 93.78(5) . . ?
N3 Pt1 Br1 83.19(12) . . ?
P1 Pt1 Br1 174.96(4) . . ?
P2 Pt1 Br1 91.07(4) . . ?
N1 P1 C1 109.2(3) . . ?
N1 P1 C7 106.0(3) . . ?
C1 P1 C7 103.9(3) . . ?
N1 P1 Pt1 110.9(2) . . ?
C1 P1 Pt1 113.5(2) . . ?
C7 P1 Pt1 112.8(2) . . ?
N2 P2 C16 101.8(3) . . ?
N2 P2 C22 110.8(3) . . ?
C16 P2 C22 105.8(3) . . ?
N2 P2 Pt1 110.1(2) . . ?
C16 P2 Pt1 118.2(2) . . ?
C22 P2 Pt1 109.8(2) . . ?
C13 N1 P1 127.8(4) . . ?
C28 N2 P2 126.6(4) . . ?
O1 N3 O2 130.4(7) . . ?
O1 N3 Pt1 113.3(5) . . ?
O2 N3 Pt1 116.3(4) . . ?
C15 O3 C14 112.9(6) . . ?
C29 O4 C30 114.1(6) . . ?
C6 C1 C2 119.3(6) . . ?
C6 C1 P1 118.8(4) . . ?
C2 C1 P1 121.9(5) . . ?
C1 C2 C3 119.0(7) . . ?
C4 C3 C2 120.9(7) . . ?
C3 C4 C5 120.0(7) . . ?
C4 C5 C6 119.8(7) . . ?
C1 C6 C5 120.9(6) . . ?
C8 C7 C12 118.5(6) . . ?
C8 C7 P1 119.2(5) . . ?
C12 C7 P1 122.1(5) . . ?
C7 C8 C9 120.6(6) . . ?
C10 C9 C8 120.1(7) . . ?
C11 C10 C9 120.0(7) . . ?
C12 C11 C10 120.6(7) . . ?
C11 C12 C7 120.1(7) . . ?
N1 C13 C14 111.1(6) . . ?
O3 C14 C13 108.4(5) . . ?
C17 C16 C21 118.4(5) . . ?
C17 C16 P2 117.6(5) . . ?
C21 C16 P2 124.1(5) . . ?
C18 C17 C16 121.6(6) . . ?
C17 C18 C19 119.1(7) . . ?
C18 C19 C20 120.6(6) . . ?
C21 C20 C19 120.2(7) . . ?
C20 C21 C16 120.2(6) . . ?
C27 C22 C23 117.8(6) . . ?
C27 C22 P2 122.9(5) . . ?
C23 C22 P2 119.2(5) . . ?
C24 C23 C22 121.8(7) . . ?
C25 C24 C23 119.3(8) . . ?
C24 C25 C26 119.9(8) . . ?
C25 C26 C27 121.6(8) . . ?
C22 C27 C26 119.5(7) . . ?
N2 C28 C29 111.4(6) . . ?
O4 C29 C28 109.0(6) . . ?

loop_
_geom_bond_atom_site_label_1
_geom_bond_atom_site_label_2
_geom_bond_distance
_geom_bond_site_symmetry_2
_geom_bond_publ_flag
Pt1 N3 2.150(6) . ?
Pt1 P1 2.2564(15) . ?
Pt1 P2 2.2684(14) . ?
Pt1 Br1 2.4889(8) . ?
P1 N1 1.653(5) . ?
P1 C1 1.803(6) . ?
P1 C7 1.814(6) . ?
P2 N2 1.661(5) . ?
P2 C16 1.816(6) . ?
P2 C22 1.822(6) . ?
N1 C13 1.471(8) . ?
N2 C28 1.475(8) . ?
N3 O1 1.2235(14) . ?
N3 O2 1.2246(10) . ?
O3 C15 1.399(9) . ?
O3 C14 1.403(8) . ?
O4 C29 1.396(8) . ?
O4 C30 1.418(10) . ?
C1 C6 1.376(9) . ?
C1 C2 1.392(8) . ?
C2 C3 1.395(10) . ?
C3 C4 1.363(11) . ?
C4 C5 1.373(10) . ?
C5 C6 1.381(9) . ?
C7 C8 1.380(9) . ?
C7 C12 1.413(8) . ?
C8 C9 1.384(9) . ?
C9 C10 1.376(11) . ?
C10 C11 1.376(11) . ?
C11 C12 1.367(9) . ?
C13 C14 1.480(9) . ?
C16 C17 1.386(8) . ?
C16 C21 1.404(8) . ?
C17 C18 1.371(9) . ?
C18 C19 1.381(10) . ?
C19 C20 1.381(10) . ?
C20 C21 1.368(9) . ?
C22 C27 1.381(9) . ?
C22 C23 1.405(9) . ?
C23 C24 1.382(10) . ?
C24 C25 1.362(12) . ?
C25 C26 1.372(13) . ?
C26 C27 1.390(11) . ?
C28 C29 1.483(10) . ?
